data_7715390
loop_
_publ_author_name
'Werner, Luis'
'Hagn, Julika'
'Gerstner, Alexander'
'Radius, Udo'

_publ_section_title
;
 NHC-ligated indenyl- and fluorenyl-substituted Alanes and Gallanes:
 synthons towards indenyl- and fluorenyl-bridged
 (AlC)<sub><i>n</i></sub>-heterocycles (<i>n</i> = 2,3).
;
_journal_issue 13
_journal_name_full 'Dalton transactions (Cambridge, England : 2003)'
_journal_page_first 5932
_journal_page_last 5946
_journal_paper_doi 10.1039/d4dt00244j
_journal_volume 53
_journal_year 2024
_chemical_formula_moiety 'C40 H54 Al2 N4, 0.5(C6 H14)'
_chemical_formula_sum 'C43 H61 Al2 N4'
_chemical_formula_weight 687.91
_space_group_crystal_system monoclinic
_space_group_IT_number 14
_space_group_name_Hall '-P 2yn'
_space_group_name_H-M_alt 'P 1 21/n 1'
_atom_sites_solution_hydrogens mixed
_atom_sites_solution_primary dual
_atom_sites_solution_secondary difmap
_audit_creation_method SHELXL-2018/3
_audit_update_record
;
2024-01-25 deposited with the CCDC.	2024-03-04 downloaded from the CCDC.
;
_cell_angle_alpha 90
_cell_angle_beta 97.1080(10)
_cell_angle_gamma 90
_cell_formula_units_Z 4
_cell_length_a 13.53080(10)
_cell_length_b 14.21250(10)
_cell_length_c 21.8135(2)
_cell_measurement_reflns_used 29178
_cell_measurement_temperature 100(2)
_cell_measurement_theta_max 79.5110
_cell_measurement_theta_min 3.6730
_cell_volume 4162.64(6)
_computing_cell_refinement 'CrysAlisPro 1.171.40.53 (Rigaku OD, 2019)'
_computing_data_collection 'CrysAlisPro 1.171.40.53 (Rigaku OD, 2019)'
_computing_data_reduction 'CrysAlisPro 1.171.40.53 (Rigaku OD, 2019)'
_computing_molecular_graphics 'ShelXLe (Huebschle et all, 2011)'
_computing_publication_material 'SHELXL-2014/6 (Sheldrick, 2014)'
_computing_structure_refinement 'SHELXL-2018/3 (Sheldrick, 2018)'
_computing_structure_solution 'SHELXT 2014/5 (Sheldrick, 2014)'
_diffrn_ambient_temperature 100(2)
_diffrn_detector_area_resol_mean 10.0000
_diffrn_measured_fraction_theta_full 0.998
_diffrn_measured_fraction_theta_max 0.976
_diffrn_measurement_device_type 'XtaLAB Synergy, Dualflex, HyPix'
_diffrn_measurement_method '\w scans'
_diffrn_radiation_type CuK\a
_diffrn_radiation_wavelength 1.54184
_diffrn_reflns_av_R_equivalents 0.0836
_diffrn_reflns_av_unetI/netI 0.0511
_diffrn_reflns_Laue_measured_fraction_full 0.998
_diffrn_reflns_Laue_measured_fraction_max 0.976
_diffrn_reflns_limit_h_max 17
_diffrn_reflns_limit_h_min -17
_diffrn_reflns_limit_k_max 17
_diffrn_reflns_limit_k_min -18
_diffrn_reflns_limit_l_max 18
_diffrn_reflns_limit_l_min -27
_diffrn_reflns_number 43459
_diffrn_reflns_point_group_measured_fraction_full 0.998
_diffrn_reflns_point_group_measured_fraction_max 0.976
_diffrn_reflns_theta_full 72.000
_diffrn_reflns_theta_max 80.074
_diffrn_reflns_theta_min 3.653
_diffrn_source 'micro-focus sealed X-ray tube'
_exptl_absorpt_coefficient_mu 0.868
_exptl_absorpt_correction_T_max 1.00000
_exptl_absorpt_correction_T_min 0.63469
_exptl_absorpt_correction_type gaussian
_exptl_absorpt_process_details
; 
CrysAlisPro 1.171.41.73a (Rigaku Oxford Diffraction, 2020)
Numerical absorption correction based on gaussian integration over
a multifaceted crystal model
Empirical absorption correction using spherical harmonics,
implemented in SCALE3 ABSPACK scaling algorithm.
;
_exptl_crystal_colour colourless
_exptl_crystal_density_diffrn 1.098
_exptl_crystal_description block
_exptl_crystal_F_000 1492
_exptl_crystal_size_max 0.330
_exptl_crystal_size_mid 0.200
_exptl_crystal_size_min 0.190
_refine_diff_density_max 1.087
_refine_diff_density_min -0.464
_refine_diff_density_rms 0.060
_refine_ls_extinction_method none
_refine_ls_goodness_of_fit_ref 1.066
_refine_ls_hydrogen_treatment mixed
_refine_ls_matrix_type full
_refine_ls_number_parameters 463
_refine_ls_number_reflns 8875
_refine_ls_number_restraints 0
_refine_ls_restrained_S_all 1.066
_refine_ls_R_factor_all 0.0594
_refine_ls_R_factor_gt 0.0555
_refine_ls_shift/su_max 0.001
_refine_ls_shift/su_mean 0.000
_refine_ls_structure_factor_coef Fsqd
_refine_ls_weighting_details 'w=1/[\s^2^(Fo^2^)+(0.0829P)^2^+2.1465P] where P=(Fo^2^+2Fc^2^)/3'
_refine_ls_weighting_scheme calc
_refine_ls_wR_factor_gt 0.1538
_refine_ls_wR_factor_ref 0.1579
_reflns_Friedel_coverage 0.000
_reflns_number_gt 8029
_reflns_number_total 8875
_reflns_threshold_expression 'I > 2\s(I)'
_cod_data_source_file d4dt00244j2.cif
_cod_data_source_block compound_22
_cod_depositor_comments 'Adding full bibliography for 7715387--7715402.cif.'
_cod_original_sg_symbol_H-M 'P 21/n'
_cod_database_code 7715390
_shelx_shelxl_version_number 2018/3
_shelx_space_group_comment
;
The symmetry employed for this shelxl refinement is uniquely defined
by the following loop, which should always be used as a source of
symmetry information in preference to the above space-group names.
They are only intended as comments.
;
_shelx_estimated_absorpt_t_min 0.763
_shelx_estimated_absorpt_t_max 0.852

loop_
_space_group_symop_operation_xyz
'x, y, z'
'-x+1/2, y+1/2, -z+1/2'
'-x, -y, -z'
'x-1/2, -y-1/2, z-1/2'

loop_
_atom_site_label
_atom_site_type_symbol
_atom_site_fract_x
_atom_site_fract_y
_atom_site_fract_z
_atom_site_U_iso_or_equiv
_atom_site_adp_type
_atom_site_occupancy
_atom_site_site_symmetry_order
_atom_site_calc_flag
_atom_site_refinement_flags_posn
_atom_site_refinement_flags_adp
_atom_site_refinement_flags_occupancy
_atom_site_disorder_assembly
_atom_site_disorder_group
Al01 Al 0.37112(3) 0.22902(3) 0.54323(2) 0.02253(13) Uani 1 1 d . . . . .
Al02 Al 0.25486(3) 0.37346(3) 0.51553(2) 0.02310(13) Uani 1 1 d . . . . .
N003 N 0.57949(10) 0.15175(9) 0.53628(6) 0.0222(3) Uani 1 1 d . . . . .
N004 N 0.21503(10) 0.56282(10) 0.45262(6) 0.0241(3) Uani 1 1 d . . . . .
N005 N 0.54517(10) 0.15139(10) 0.63038(6) 0.0253(3) Uani 1 1 d . . . . .
N006 N 0.17666(10) 0.56493(10) 0.54559(6) 0.0247(3) Uani 1 1 d . . . . .
C007 C 0.22481(11) 0.51381(11) 0.50622(7) 0.0240(3) Uani 1 1 d . . . . .
C008 C 0.36573(12) 0.32071(11) 0.47110(7) 0.0233(3) Uani 1 1 d . . . . .
C009 C 0.56447(12) 0.16660(11) 0.46837(7) 0.0232(3) Uani 1 1 d . . . . .
H009 H 0.512325 0.216448 0.460286 0.028 Uiso 1 1 calc R U . . .
C00A C 0.63578(13) 0.10494(12) 0.63065(8) 0.0274(3) Uani 1 1 d . . . . .
C00B C 0.51044(12) 0.17929(11) 0.57233(7) 0.0230(3) Uani 1 1 d . . . . .
C00C C 0.65713(12) 0.10455(11) 0.57148(8) 0.0255(3) Uani 1 1 d . . . . .
C00D C 0.31551(12) 0.32385(12) 0.59953(7) 0.0250(3) Uani 1 1 d . . . . .
C00E C 0.35198(12) 0.29016(12) 0.40671(7) 0.0256(3) Uani 1 1 d . . . . .
C00F C 0.45247(12) 0.38298(11) 0.47393(8) 0.0255(3) Uani 1 1 d . . . . .
H00F H 0.481031 0.414391 0.510312 0.031 Uiso 1 1 calc R U . . .
C00G C 0.25117(12) 0.30331(12) 0.64697(8) 0.0262(3) Uani 1 1 d . . . . .
C00H C 0.42580(13) 0.33296(12) 0.37454(8) 0.0294(4) Uani 1 1 d . . . . .
C00I C 0.28619(13) 0.35316(13) 0.70233(8) 0.0296(4) Uani 1 1 d . . . . .
C00J C 0.15692(12) 0.64282(12) 0.45761(8) 0.0272(3) Uani 1 1 d . . . . .
C00K C 0.13346(12) 0.64427(12) 0.51630(8) 0.0272(3) Uani 1 1 d . . . . .
C00L C 0.48736(13) 0.39046(12) 0.41795(8) 0.0298(4) Uani 1 1 d . . . . .
H00L H 0.542613 0.427208 0.409278 0.036 Uiso 1 1 calc R U . . .
C00M C 0.39070(12) 0.38717(12) 0.63155(8) 0.0273(3) Uani 1 1 d . . . . .
H00M H 0.444583 0.413142 0.613099 0.033 Uiso 1 1 calc R U . . .
C00N C 0.26277(12) 0.52960(13) 0.39871(7) 0.0265(3) Uani 1 1 d . . . . .
H00N H 0.311941 0.480252 0.414803 0.032 Uiso 1 1 calc R U . . .
C00O C 0.17324(13) 0.53343(12) 0.61017(8) 0.0278(3) Uani 1 1 d . . . . .
H00O H 0.216828 0.476524 0.616169 0.033 Uiso 1 1 calc R U . . .
C00P C 0.37400(13) 0.40424(13) 0.69091(8) 0.0316(4) Uani 1 1 d . . . . .
H00P H 0.413461 0.443097 0.719740 0.038 Uiso 1 1 calc R U . . .
C00Q C 0.28310(14) 0.22808(13) 0.37502(8) 0.0326(4) Uani 1 1 d . . . . .
H00Q H 0.233280 0.199151 0.395712 0.039 Uiso 1 1 calc R U . . .
C00R C 0.48533(14) 0.16510(13) 0.68266(8) 0.0301(4) Uani 1 1 d . . . . .
H00R H 0.430122 0.209333 0.667634 0.036 Uiso 1 1 calc R U . . .
C00S C 0.65675(13) 0.20381(14) 0.44316(9) 0.0339(4) Uani 1 1 d . . . . .
H00A H 0.638547 0.226546 0.400857 0.051 Uiso 1 1 calc R U . . .
H00B H 0.705956 0.153211 0.443148 0.051 Uiso 1 1 calc R U . . .
H00C H 0.685236 0.255644 0.469225 0.051 Uiso 1 1 calc R U . . .
C00T C 0.16528(13) 0.24812(13) 0.64512(8) 0.0307(4) Uani 1 1 d . . . . .
H00T H 0.141675 0.213950 0.608814 0.037 Uiso 1 1 calc R U . . .
C00U C 0.74359(13) 0.05980(13) 0.54626(9) 0.0321(4) Uani 1 1 d . . . . .
H00D H 0.719244 0.019710 0.511049 0.048 Uiso 1 1 calc R U . . .
H00E H 0.781220 0.021501 0.578461 0.048 Uiso 1 1 calc R U . . .
H00G H 0.786976 0.108839 0.532734 0.048 Uiso 1 1 calc R U . . .
C00V C 0.12652(14) 0.71026(13) 0.40593(9) 0.0345(4) Uani 1 1 d . . . . .
H00H H 0.099990 0.675125 0.368854 0.052 Uiso 1 1 calc R U . . .
H00I H 0.184531 0.746986 0.397305 0.052 Uiso 1 1 calc R U . . .
H00J H 0.075154 0.752802 0.417813 0.052 Uiso 1 1 calc R U . . .
C00W C 0.52244(15) 0.07885(13) 0.43496(8) 0.0337(4) Uani 1 1 d . . . . .
H00K H 0.507366 0.092215 0.390715 0.051 Uiso 1 1 calc R U . . .
H00S H 0.461332 0.059801 0.451474 0.051 Uiso 1 1 calc R U . . .
H00U H 0.571496 0.027934 0.441135 0.051 Uiso 1 1 calc R U . . .
C00X C 0.07574(13) 0.71686(13) 0.54620(9) 0.0340(4) Uani 1 1 d . . . . .
H00V H 0.046792 0.761868 0.514973 0.051 Uiso 1 1 calc R U . . .
H00W H 0.120175 0.750115 0.577907 0.051 Uiso 1 1 calc R U . . .
H00X H 0.022324 0.686291 0.565351 0.051 Uiso 1 1 calc R U . . .
C00Y C 0.28851(17) 0.20940(15) 0.31323(9) 0.0428(5) Uani 1 1 d . . . . .
H00Y H 0.242235 0.167028 0.291696 0.051 Uiso 1 1 calc R U . . .
C00Z C 0.11484(14) 0.24358(15) 0.69661(9) 0.0375(4) Uani 1 1 d . . . . .
H00Z H 0.056743 0.205750 0.695382 0.045 Uiso 1 1 calc R U . . .
C010 C 0.18850(14) 0.48149(16) 0.35096(9) 0.0375(4) Uani 1 1 d . . . . .
H01A H 0.141171 0.528098 0.331585 0.056 Uiso 1 1 calc R U . . .
H01B H 0.152384 0.433005 0.371123 0.056 Uiso 1 1 calc R U . . .
H01C H 0.223980 0.452316 0.319331 0.056 Uiso 1 1 calc R U . . .
C011 C 0.23333(15) 0.34820(15) 0.75384(8) 0.0371(4) Uani 1 1 d . . . . .
H011 H 0.255933 0.381792 0.790567 0.045 Uiso 1 1 calc R U . . .
C012 C 0.32244(14) 0.60697(15) 0.37167(9) 0.0376(4) Uani 1 1 d . . . . .
H01D H 0.368333 0.578697 0.345514 0.056 Uiso 1 1 calc R U . . .
H01E H 0.360488 0.642217 0.405296 0.056 Uiso 1 1 calc R U . . .
H01F H 0.276838 0.649713 0.346843 0.056 Uiso 1 1 calc R U . . .
C013 C 0.21804(16) 0.60594(14) 0.65675(9) 0.0369(4) Uani 1 1 d . . . . .
H01G H 0.282026 0.627535 0.645258 0.055 Uiso 1 1 calc R U . . .
H01H H 0.228391 0.577472 0.697961 0.055 Uiso 1 1 calc R U . . .
H01I H 0.172577 0.659568 0.657059 0.055 Uiso 1 1 calc R U . . .
C014 C 0.14817(15) 0.29391(16) 0.75040(9) 0.0402(5) Uani 1 1 d . . . . .
H014 H 0.111806 0.290671 0.784902 0.048 Uiso 1 1 calc R U . . .
C015 C 0.42917(17) 0.31359(15) 0.31173(9) 0.0411(5) Uani 1 1 d . . . . .
H015 H 0.477769 0.342621 0.290082 0.049 Uiso 1 1 calc R U . . .
C016 C 0.69520(15) 0.06323(14) 0.68641(8) 0.0369(4) Uani 1 1 d . . . . .
H01J H 0.749593 0.025346 0.673612 0.055 Uiso 1 1 calc R U . . .
H01K H 0.652061 0.023221 0.708274 0.055 Uiso 1 1 calc R U . . .
H01L H 0.722884 0.113786 0.713890 0.055 Uiso 1 1 calc R U . . .
C017 C 0.54474(16) 0.21188(15) 0.73820(9) 0.0391(4) Uani 1 1 d . . . . .
H01M H 0.581745 0.265480 0.724316 0.059 Uiso 1 1 calc R U . . .
H01N H 0.591560 0.166359 0.759347 0.059 Uiso 1 1 calc R U . . .
H01O H 0.499164 0.233935 0.766723 0.059 Uiso 1 1 calc R U . . .
C018 C 0.36096(18) 0.25188(17) 0.28202(9) 0.0470(5) Uani 1 1 d . . . . .
H018 H 0.363126 0.237923 0.239621 0.056 Uiso 1 1 calc R U . . .
C019 C 0.43645(19) 0.07329(16) 0.69863(10) 0.0468(5) Uani 1 1 d . . . . .
H01P H 0.396535 0.048276 0.661669 0.070 Uiso 1 1 calc R U . . .
H01Q H 0.393327 0.084897 0.730770 0.070 Uiso 1 1 calc R U . . .
H01R H 0.488032 0.027601 0.713737 0.070 Uiso 1 1 calc R U . . .
C01A C 0.06955(15) 0.50169(17) 0.62066(11) 0.0441(5) Uani 1 1 d . . . . .
H01S H 0.025773 0.556622 0.620668 0.066 Uiso 1 1 calc R U . . .
H01T H 0.072728 0.469370 0.660538 0.066 Uiso 1 1 calc R U . . .
H01U H 0.043209 0.458594 0.587541 0.066 Uiso 1 1 calc R U . . .
C01B C 0.0327(2) 1.03153(19) 0.52411(16) 0.0698(8) Uani 1 1 d . . . . .
H01V H 0.087493 1.058820 0.503657 0.084 Uiso 1 1 calc R U . . .
H01W H -0.008816 1.084373 0.535752 0.084 Uiso 1 1 calc R U . . .
C01C C 0.0771(2) 0.9836(2) 0.58166(15) 0.0707(8) Uani 1 1 d . . . . .
H01X H 0.117807 1.030279 0.607296 0.085 Uiso 1 1 calc R U . . .
H01Y H 0.123011 0.934321 0.570021 0.085 Uiso 1 1 calc R U . . .
C01D C 0.0053(3) 0.9377(3) 0.62208(18) 0.0931(12) Uani 1 1 d . . . . .
H01Z H -0.042608 0.898299 0.596256 0.140 Uiso 1 1 calc R U . . .
H010 H -0.030378 0.986721 0.641990 0.140 Uiso 1 1 calc R U . . .
H012 H 0.043181 0.898624 0.653771 0.140 Uiso 1 1 calc R U . . .
H11 H 0.3064(17) 0.1456(17) 0.5315(10) 0.037(6) Uiso 1 1 d . . . . .
H10 H 0.1551(18) 0.3298(18) 0.4945(11) 0.045(6) Uiso 1 1 d . . . . .

loop_
_atom_site_aniso_label
_atom_site_aniso_U_11
_atom_site_aniso_U_22
_atom_site_aniso_U_33
_atom_site_aniso_U_23
_atom_site_aniso_U_13
_atom_site_aniso_U_12
Al01 0.0220(2) 0.0210(2) 0.0253(2) -0.00067(17) 0.00607(17) -0.00077(17)
Al02 0.0209(2) 0.0225(2) 0.0267(2) -0.00147(17) 0.00621(18) -0.00010(17)
N003 0.0218(6) 0.0205(6) 0.0248(6) 0.0001(5) 0.0043(5) 0.0001(5)
N004 0.0206(6) 0.0243(7) 0.0271(7) -0.0014(5) 0.0013(5) 0.0008(5)
N005 0.0286(7) 0.0244(7) 0.0232(6) 0.0011(5) 0.0045(5) 0.0002(5)
N006 0.0211(6) 0.0238(7) 0.0298(7) -0.0031(5) 0.0060(5) 0.0000(5)
C007 0.0197(7) 0.0248(8) 0.0280(8) -0.0019(6) 0.0048(6) -0.0010(6)
C008 0.0240(7) 0.0218(7) 0.0249(7) -0.0005(6) 0.0057(6) 0.0012(6)
C009 0.0242(7) 0.0228(7) 0.0231(7) -0.0001(6) 0.0047(6) -0.0002(6)
C00A 0.0296(8) 0.0229(8) 0.0289(8) 0.0009(6) 0.0001(6) 0.0008(6)
C00B 0.0243(7) 0.0203(7) 0.0249(7) 0.0006(6) 0.0051(6) -0.0017(6)
C00C 0.0246(8) 0.0212(7) 0.0301(8) -0.0011(6) 0.0007(6) 0.0004(6)
C00D 0.0244(7) 0.0252(8) 0.0269(8) -0.0001(6) 0.0082(6) 0.0011(6)
C00E 0.0262(8) 0.0243(8) 0.0267(8) 0.0008(6) 0.0046(6) 0.0065(6)
C00F 0.0240(8) 0.0210(7) 0.0320(8) -0.0005(6) 0.0051(6) 0.0019(6)
C00G 0.0245(8) 0.0273(8) 0.0278(8) 0.0012(6) 0.0069(6) 0.0030(6)
C00H 0.0325(9) 0.0283(8) 0.0291(8) 0.0048(7) 0.0101(7) 0.0107(7)
C00I 0.0286(8) 0.0331(9) 0.0274(8) 0.0011(7) 0.0054(6) 0.0031(7)
C00J 0.0220(7) 0.0245(8) 0.0339(8) -0.0017(6) -0.0014(6) 0.0007(6)
C00K 0.0200(7) 0.0239(8) 0.0366(9) -0.0028(7) -0.0008(6) 0.0008(6)
C00L 0.0275(8) 0.0244(8) 0.0394(9) 0.0063(7) 0.0113(7) 0.0040(6)
C00M 0.0244(8) 0.0259(8) 0.0329(8) 0.0006(6) 0.0079(6) -0.0002(6)
C00N 0.0226(7) 0.0319(8) 0.0254(8) 0.0002(6) 0.0036(6) 0.0018(6)
C00O 0.0276(8) 0.0273(8) 0.0306(8) -0.0013(6) 0.0114(6) 0.0002(6)
C00P 0.0303(9) 0.0313(9) 0.0330(9) -0.0037(7) 0.0029(7) -0.0001(7)
C00Q 0.0337(9) 0.0304(9) 0.0324(9) -0.0033(7) -0.0009(7) 0.0059(7)
C00R 0.0364(9) 0.0307(9) 0.0244(8) 0.0017(6) 0.0090(7) 0.0020(7)
C00S 0.0285(8) 0.0414(10) 0.0333(9) 0.0053(8) 0.0103(7) -0.0020(7)
C00T 0.0283(8) 0.0326(9) 0.0321(9) 0.0033(7) 0.0067(7) -0.0018(7)
C00U 0.0271(8) 0.0323(9) 0.0365(9) -0.0020(7) 0.0026(7) 0.0057(7)
C00V 0.0336(9) 0.0303(9) 0.0376(9) 0.0014(7) -0.0028(7) 0.0055(7)
C00W 0.0439(10) 0.0270(8) 0.0294(8) -0.0025(7) 0.0012(7) -0.0036(7)
C00X 0.0271(8) 0.0290(9) 0.0456(10) -0.0055(8) 0.0041(7) 0.0054(7)
C00Y 0.0493(12) 0.0402(11) 0.0354(10) -0.0110(8) -0.0089(8) 0.0126(9)
C00Z 0.0292(9) 0.0460(11) 0.0389(10) 0.0100(8) 0.0103(7) -0.0029(8)
C010 0.0289(9) 0.0509(12) 0.0324(9) -0.0108(8) 0.0021(7) 0.0009(8)
C011 0.0373(10) 0.0488(11) 0.0262(8) 0.0007(8) 0.0083(7) 0.0052(8)
C012 0.0306(9) 0.0409(10) 0.0426(10) 0.0106(8) 0.0100(8) 0.0018(8)
C013 0.0473(11) 0.0350(10) 0.0295(9) -0.0057(7) 0.0098(8) -0.0020(8)
C014 0.0370(10) 0.0554(12) 0.0307(9) 0.0096(8) 0.0142(7) 0.0048(9)
C015 0.0506(12) 0.0441(11) 0.0310(9) 0.0057(8) 0.0151(8) 0.0185(9)
C016 0.0438(10) 0.0347(10) 0.0305(9) 0.0037(7) -0.0016(7) 0.0079(8)
C017 0.0500(11) 0.0391(10) 0.0274(9) -0.0027(7) 0.0018(8) 0.0095(9)
C018 0.0626(14) 0.0534(13) 0.0248(9) -0.0037(8) 0.0050(9) 0.0225(11)
C019 0.0664(14) 0.0394(11) 0.0398(11) -0.0002(9) 0.0272(10) -0.0081(10)
C01A 0.0319(10) 0.0469(12) 0.0563(12) 0.0042(10) 0.0174(9) -0.0050(9)
C01B 0.0697(18) 0.0406(13) 0.101(2) -0.0100(14) 0.0188(16) 0.0157(12)
C01C 0.0576(16) 0.0684(18) 0.087(2) -0.0115(16) 0.0141(14) 0.0073(14)
C01D 0.093(3) 0.097(3) 0.093(2) 0.008(2) 0.024(2) 0.036(2)

loop_
_atom_type_symbol
_atom_type_description
_atom_type_scat_dispersion_real
_atom_type_scat_dispersion_imag
_atom_type_scat_source
C C 0.0181 0.0091 'International Tables Vol C Tables 4.2.6.8 and 6.1.1.4'
H H 0.0000 0.0000 'International Tables Vol C Tables 4.2.6.8 and 6.1.1.4'
N N 0.0311 0.0180 'International Tables Vol C Tables 4.2.6.8 and 6.1.1.4'
Al Al 0.2130 0.2455 'International Tables Vol C Tables 4.2.6.8 and 6.1.1.4'

loop_
_geom_angle_atom_site_label_1
_geom_angle_atom_site_label_2
_geom_angle_atom_site_label_3
_geom_angle
_geom_angle_site_symmetry_1
_geom_angle_site_symmetry_3
_geom_angle_publ_flag
C00D Al01 C008 93.56(7) . . ?
C00D Al01 C00B 116.06(7) . . ?
C008 Al01 C00B 113.91(7) . . ?
C00D Al01 Al02 50.22(5) . . ?
C008 Al01 Al02 49.87(5) . . ?
C00B Al01 Al02 148.38(5) . . ?
C00D Al01 H11 112.4(9) . . ?
C008 Al01 H11 114.6(9) . . ?
C00B Al01 H11 106.3(9) . . ?
Al02 Al01 H11 105.3(9) . . ?
C008 Al02 C00D 93.58(7) . . ?
C008 Al02 C007 117.64(7) . . ?
C00D Al02 C007 118.72(7) . . ?
C008 Al02 Al01 50.20(5) . . ?
C00D Al02 Al01 49.92(5) . . ?
C007 Al02 Al01 153.94(5) . . ?
C008 Al02 H10 113.0(9) . . ?
C00D Al02 H10 112.2(9) . . ?
C007 Al02 H10 102.3(10) . . ?
Al01 Al02 H10 103.8(10) . . ?
C00B N003 C00C 110.30(13) . . ?
C00B N003 C009 121.34(13) . . ?
C00C N003 C009 128.20(13) . . ?
C007 N004 C00J 110.36(14) . . ?
C007 N004 C00N 120.96(13) . . ?
C00J N004 C00N 128.69(14) . . ?
C00B N005 C00A 110.27(13) . . ?
C00B N005 C00R 121.23(14) . . ?
C00A N005 C00R 128.34(14) . . ?
C007 N006 C00K 110.64(14) . . ?
C007 N006 C00O 120.98(14) . . ?
C00K N006 C00O 128.37(14) . . ?
N006 C007 N004 105.61(14) . . ?
N006 C007 Al02 124.59(12) . . ?
N004 C007 Al02 125.86(12) . . ?
C00E C008 C00F 103.08(13) . . ?
C00E C008 Al02 123.79(11) . . ?
C00F C008 Al02 113.12(11) . . ?
C00E C008 Al01 122.75(12) . . ?
C00F C008 Al01 113.69(11) . . ?
Al02 C008 Al01 79.93(6) . . ?
N003 C009 C00W 111.02(13) . . ?
N003 C009 C00S 113.15(13) . . ?
C00W C009 C00S 112.80(14) . . ?
N003 C009 H009 106.4 . . ?
C00W C009 H009 106.4 . . ?
C00S C009 H009 106.4 . . ?
C00C C00A N005 106.80(14) . . ?
C00C C00A C016 128.01(16) . . ?
N005 C00A C016 125.18(16) . . ?
N003 C00B N005 105.92(14) . . ?
N003 C00B Al01 126.74(11) . . ?
N005 C00B Al01 126.36(12) . . ?
C00A C00C N003 106.69(14) . . ?
C00A C00C C00U 128.33(15) . . ?
N003 C00C C00U 124.94(15) . . ?
C00G C00D C00M 102.93(14) . . ?
C00G C00D Al01 126.41(12) . . ?
C00M C00D Al01 114.07(11) . . ?
C00G C00D Al02 119.78(12) . . ?
C00M C00D Al02 113.19(11) . . ?
Al01 C00D Al02 79.86(6) . . ?
C00Q C00E C00H 119.29(16) . . ?
C00Q C00E C008 131.25(16) . . ?
C00H C00E C008 109.45(15) . . ?
C00L C00F C008 111.88(15) . . ?
C00L C00F H00F 124.1 . . ?
C008 C00F H00F 124.1 . . ?
C00T C00G C00I 119.33(15) . . ?
C00T C00G C00D 131.08(16) . . ?
C00I C00G C00D 109.56(15) . . ?
C015 C00H C00E 120.40(18) . . ?
C015 C00H C00L 131.97(18) . . ?
C00E C00H C00L 107.62(15) . . ?
C011 C00I C00G 120.12(17) . . ?
C011 C00I C00P 132.49(18) . . ?
C00G C00I C00P 107.34(15) . . ?
C00K C00J N004 106.63(15) . . ?
C00K C00J C00V 128.74(16) . . ?
N004 C00J C00V 124.61(16) . . ?
C00J C00K N006 106.70(14) . . ?
C00J C00K C00X 128.27(16) . . ?
N006 C00K C00X 125.00(16) . . ?
C00F C00L C00H 107.97(15) . . ?
C00F C00L H00L 126.0 . . ?
C00H C00L H00L 126.0 . . ?
C00P C00M C00D 111.98(15) . . ?
C00P C00M H00M 124.0 . . ?
C00D C00M H00M 124.0 . . ?
N004 C00N C010 111.73(13) . . ?
N004 C00N C012 112.29(15) . . ?
C010 C00N C012 113.37(15) . . ?
N004 C00N H00N 106.3 . . ?
C010 C00N H00N 106.3 . . ?
C012 C00N H00N 106.3 . . ?
N006 C00O C01A 111.75(15) . . ?
N006 C00O C013 111.93(14) . . ?
C01A C00O C013 113.60(16) . . ?
N006 C00O H00O 106.3 . . ?
C01A C00O H00O 106.3 . . ?
C013 C00O H00O 106.3 . . ?
C00M C00P C00I 108.17(16) . . ?
C00M C00P H00P 125.9 . . ?
C00I C00P H00P 125.9 . . ?
C00Y C00Q C00E 119.25(19) . . ?
C00Y C00Q H00Q 120.4 . . ?
C00E C00Q H00Q 120.4 . . ?
N005 C00R C017 112.51(15) . . ?
N005 C00R C019 110.82(15) . . ?
C017 C00R C019 113.20(16) . . ?
N005 C00R H00R 106.6 . . ?
C017 C00R H00R 106.6 . . ?
C019 C00R H00R 106.6 . . ?
C009 C00S H00A 109.5 . . ?
C009 C00S H00B 109.5 . . ?
H00A C00S H00B 109.5 . . ?
C009 C00S H00C 109.5 . . ?
H00A C00S H00C 109.5 . . ?
H00B C00S H00C 109.5 . . ?
C00Z C00T C00G 119.57(17) . . ?
C00Z C00T H00T 120.2 . . ?
C00G C00T H00T 120.2 . . ?
C00C C00U H00D 109.5 . . ?
C00C C00U H00E 109.5 . . ?
H00D C00U H00E 109.5 . . ?
C00C C00U H00G 109.5 . . ?
H00D C00U H00G 109.5 . . ?
H00E C00U H00G 109.5 . . ?
C00J C00V H00H 109.5 . . ?
C00J C00V H00I 109.5 . . ?
H00H C00V H00I 109.5 . . ?
C00J C00V H00J 109.5 . . ?
H00H C00V H00J 109.5 . . ?
H00I C00V H00J 109.5 . . ?
C009 C00W H00K 109.5 . . ?
C009 C00W H00S 109.5 . . ?
H00K C00W H00S 109.5 . . ?
C009 C00W H00U 109.5 . . ?
H00K C00W H00U 109.5 . . ?
H00S C00W H00U 109.5 . . ?
C00K C00X H00V 109.5 . . ?
C00K C00X H00W 109.5 . . ?
H00V C00X H00W 109.5 . . ?
C00K C00X H00X 109.5 . . ?
H00V C00X H00X 109.5 . . ?
H00W C00X H00X 109.5 . . ?
C00Q C00Y C018 121.1(2) . . ?
C00Q C00Y H00Y 119.5 . . ?
C018 C00Y H00Y 119.5 . . ?
C00T C00Z C014 121.02(18) . . ?
C00T C00Z H00Z 119.5 . . ?
C014 C00Z H00Z 119.5 . . ?
C00N C010 H01A 109.5 . . ?
C00N C010 H01B 109.5 . . ?
H01A C010 H01B 109.5 . . ?
C00N C010 H01C 109.5 . . ?
H01A C010 H01C 109.5 . . ?
H01B C010 H01C 109.5 . . ?
C014 C011 C00I 119.20(18) . . ?
C014 C011 H011 120.4 . . ?
C00I C011 H011 120.4 . . ?
C00N C012 H01D 109.5 . . ?
C00N C012 H01E 109.5 . . ?
H01D C012 H01E 109.5 . . ?
C00N C012 H01F 109.5 . . ?
H01D C012 H01F 109.5 . . ?
H01E C012 H01F 109.5 . . ?
C00O C013 H01G 109.5 . . ?
C00O C013 H01H 109.5 . . ?
H01G C013 H01H 109.5 . . ?
C00O C013 H01I 109.5 . . ?
H01G C013 H01I 109.5 . . ?
H01H C013 H01I 109.5 . . ?
C011 C014 C00Z 120.74(17) . . ?
C011 C014 H014 119.6 . . ?
C00Z C014 H014 119.6 . . ?
C018 C015 C00H 118.9(2) . . ?
C018 C015 H015 120.5 . . ?
C00H C015 H015 120.5 . . ?
C00A C016 H01J 109.5 . . ?
C00A C016 H01K 109.5 . . ?
H01J C016 H01K 109.5 . . ?
C00A C016 H01L 109.5 . . ?
H01J C016 H01L 109.5 . . ?
H01K C016 H01L 109.5 . . ?
C00R C017 H01M 109.5 . . ?
C00R C017 H01N 109.5 . . ?
H01M C017 H01N 109.5 . . ?
C00R C017 H01O 109.5 . . ?
H01M C017 H01O 109.5 . . ?
H01N C017 H01O 109.5 . . ?
C015 C018 C00Y 121.06(18) . . ?
C015 C018 H018 119.5 . . ?
C00Y C018 H018 119.5 . . ?
C00R C019 H01P 109.5 . . ?
C00R C019 H01Q 109.5 . . ?
H01P C019 H01Q 109.5 . . ?
C00R C019 H01R 109.5 . . ?
H01P C019 H01R 109.5 . . ?
H01Q C019 H01R 109.5 . . ?
C00O C01A H01S 109.5 . . ?
C00O C01A H01T 109.5 . . ?
H01S C01A H01T 109.5 . . ?
C00O C01A H01U 109.5 . . ?
H01S C01A H01U 109.5 . . ?
H01T C01A H01U 109.5 . . ?
C01C C01B C01B 116.1(3) . 3_576 ?
C01C C01B H01V 108.3 . . ?
C01B C01B H01V 108.3 3_576 . ?
C01C C01B H01W 108.3 . . ?
C01B C01B H01W 108.3 3_576 . ?
H01V C01B H01W 107.4 . . ?
C01B C01C C01D 117.5(3) . . ?
C01B C01C H01X 107.9 . . ?
C01D C01C H01X 107.9 . . ?
C01B C01C H01Y 107.9 . . ?
C01D C01C H01Y 107.9 . . ?
H01X C01C H01Y 107.2 . . ?
C01C C01D H01Z 109.5 . . ?
C01C C01D H010 109.5 . . ?
H01Z C01D H010 109.5 . . ?
C01C C01D H012 109.5 . . ?
H01Z C01D H012 109.5 . . ?
H010 C01D H012 109.5 . . ?

loop_
_geom_bond_atom_site_label_1
_geom_bond_atom_site_label_2
_geom_bond_distance
_geom_bond_site_symmetry_2
_geom_bond_publ_flag
Al01 C00D 2.0296(17) . ?
Al01 C008 2.0374(16) . ?
Al01 C00B 2.0396(17) . ?
Al01 Al02 2.6112(7) . ?
Al01 H11 1.48(2) . ?
Al02 C008 2.0277(16) . ?
Al02 C00D 2.0385(17) . ?
Al02 C007 2.0409(17) . ?
Al02 H10 1.50(2) . ?
N003 C00B 1.351(2) . ?
N003 C00C 1.394(2) . ?
N003 C009 1.485(2) . ?
N004 C007 1.353(2) . ?
N004 C00J 1.394(2) . ?
N004 C00N 1.487(2) . ?
N005 C00B 1.354(2) . ?
N005 C00A 1.392(2) . ?
N005 C00R 1.491(2) . ?
N006 C007 1.352(2) . ?
N006 C00K 1.389(2) . ?
N006 C00O 1.484(2) . ?
C008 C00E 1.460(2) . ?
C008 C00F 1.465(2) . ?
C009 C00W 1.519(2) . ?
C009 C00S 1.520(2) . ?
C009 H009 1.0000 . ?
C00A C00C 1.357(2) . ?
C00A C016 1.495(2) . ?
C00C C00U 1.495(2) . ?
C00D C00G 1.462(2) . ?
C00D C00M 1.469(2) . ?
C00E C00Q 1.402(2) . ?
C00E C00H 1.426(2) . ?
C00F C00L 1.367(2) . ?
C00F H00F 0.9500 . ?
C00G C00T 1.398(2) . ?
C00G C00I 1.429(2) . ?
C00H C015 1.404(3) . ?
C00H C00L 1.436(3) . ?
C00I C011 1.406(2) . ?
C00I C00P 1.440(3) . ?
C00J C00K 1.357(3) . ?
C00J C00V 1.498(2) . ?
C00K C00X 1.492(2) . ?
C00L H00L 0.9500 . ?
C00M C00P 1.363(2) . ?
C00M H00M 0.9500 . ?
C00N C010 1.518(2) . ?
C00N C012 1.525(2) . ?
C00N H00N 1.0000 . ?
C00O C01A 1.518(2) . ?
C00O C013 1.520(3) . ?
C00O H00O 1.0000 . ?
C00P H00P 0.9500 . ?
C00Q C00Y 1.384(3) . ?
C00Q H00Q 0.9500 . ?
C00R C017 1.522(3) . ?
C00R C019 1.523(3) . ?
C00R H00R 1.0000 . ?
C00S H00A 0.9800 . ?
C00S H00B 0.9800 . ?
C00S H00C 0.9800 . ?
C00T C00Z 1.386(3) . ?
C00T H00T 0.9500 . ?
C00U H00D 0.9800 . ?
C00U H00E 0.9800 . ?
C00U H00G 0.9800 . ?
C00V H00H 0.9800 . ?
C00V H00I 0.9800 . ?
C00V H00J 0.9800 . ?
C00W H00K 0.9800 . ?
C00W H00S 0.9800 . ?
C00W H00U 0.9800 . ?
C00X H00V 0.9800 . ?
C00X H00W 0.9800 . ?
C00X H00X 0.9800 . ?
C00Y C018 1.398(3) . ?
C00Y H00Y 0.9500 . ?
C00Z C014 1.400(3) . ?
C00Z H00Z 0.9500 . ?
C010 H01A 0.9800 . ?
C010 H01B 0.9800 . ?
C010 H01C 0.9800 . ?
C011 C014 1.381(3) . ?
C011 H011 0.9500 . ?
C012 H01D 0.9800 . ?
C012 H01E 0.9800 . ?
C012 H01F 0.9800 . ?
C013 H01G 0.9800 . ?
C013 H01H 0.9800 . ?
C013 H01I 0.9800 . ?
C014 H014 0.9500 . ?
C015 C018 1.376(3) . ?
C015 H015 0.9500 . ?
C016 H01J 0.9800 . ?
C016 H01K 0.9800 . ?
C016 H01L 0.9800 . ?
C017 H01M 0.9800 . ?
C017 H01N 0.9800 . ?
C017 H01O 0.9800 . ?
C018 H018 0.9500 . ?
C019 H01P 0.9800 . ?
C019 H01Q 0.9800 . ?
C019 H01R 0.9800 . ?
C01A H01S 0.9800 . ?
C01A H01T 0.9800 . ?
C01A H01U 0.9800 . ?
C01B C01C 1.488(5) . ?
C01B C01B 1.570(6) 3_576 ?
C01B H01V 0.9900 . ?
C01B H01W 0.9900 . ?
C01C C01D 1.536(5) . ?
C01C H01X 0.9900 . ?
C01C H01Y 0.9900 . ?
C01D H01Z 0.9800 . ?
C01D H010 0.9800 . ?
C01D H012 0.9800 . ?

loop_
_geom_torsion_atom_site_label_1
_geom_torsion_atom_site_label_2
_geom_torsion_atom_site_label_3
_geom_torsion_atom_site_label_4
_geom_torsion
_geom_torsion_site_symmetry_1
_geom_torsion_site_symmetry_2
_geom_torsion_site_symmetry_3
_geom_torsion_site_symmetry_4
_geom_torsion_publ_flag
C00K N006 C007 N004 2.17(17) . . . . ?
C00O N006 C007 N004 -178.85(13) . . . . ?
C00K N006 C007 Al02 -156.51(11) . . . . ?
C00O N006 C007 Al02 22.5(2) . . . . ?
C00J N004 C007 N006 -2.57(17) . . . . ?
C00N N004 C007 N006 177.44(13) . . . . ?
C00J N004 C007 Al02 155.76(12) . . . . ?
C00N N004 C007 Al02 -24.2(2) . . . . ?
C00B N003 C009 C00W -96.17(18) . . . . ?
C00C N003 C009 C00W 78.94(19) . . . . ?
C00B N003 C009 C00S 135.82(16) . . . . ?
C00C N003 C009 C00S -49.1(2) . . . . ?
C00B N005 C00A C00C 0.13(19) . . . . ?
C00R N005 C00A C00C 175.38(16) . . . . ?
C00B N005 C00A C016 -179.10(16) . . . . ?
C00R N005 C00A C016 -3.8(3) . . . . ?
C00C N003 C00B N005 1.23(17) . . . . ?
C009 N003 C00B N005 177.13(13) . . . . ?
C00C N003 C00B Al01 -167.96(12) . . . . ?
C009 N003 C00B Al01 7.9(2) . . . . ?
C00A N005 C00B N003 -0.83(18) . . . . ?
C00R N005 C00B N003 -176.48(14) . . . . ?
C00A N005 C00B Al01 168.41(12) . . . . ?
C00R N005 C00B Al01 -7.2(2) . . . . ?
N005 C00A C00C N003 0.61(18) . . . . ?
C016 C00A C00C N003 179.81(17) . . . . ?
N005 C00A C00C C00U -176.99(16) . . . . ?
C016 C00A C00C C00U 2.2(3) . . . . ?
C00B N003 C00C C00A -1.17(18) . . . . ?
C009 N003 C00C C00A -176.71(15) . . . . ?
C00B N003 C00C C00U 176.54(16) . . . . ?
C009 N003 C00C C00U 1.0(3) . . . . ?
C00F C008 C00E C00Q 178.12(17) . . . . ?
Al02 C008 C00E C00Q -52.1(2) . . . . ?
Al01 C008 C00E C00Q 48.3(2) . . . . ?
C00F C008 C00E C00H -0.47(17) . . . . ?
Al02 C008 C00E C00H 129.36(13) . . . . ?
Al01 C008 C00E C00H -130.26(13) . . . . ?
C00E C008 C00F C00L 0.45(18) . . . . ?
Al02 C008 C00F C00L -135.60(13) . . . . ?
Al01 C008 C00F C00L 135.56(13) . . . . ?
C00M C00D C00G C00T 179.08(18) . . . . ?
Al01 C00D C00G C00T -47.4(3) . . . . ?
Al02 C00D C00G C00T 52.4(2) . . . . ?
C00M C00D C00G C00I 1.04(18) . . . . ?
Al01 C00D C00G C00I 134.61(14) . . . . ?
Al02 C00D C00G C00I -125.60(13) . . . . ?
C00Q C00E C00H C015 0.4(2) . . . . ?
C008 C00E C00H C015 179.14(15) . . . . ?
C00Q C00E C00H C00L -178.45(15) . . . . ?
C008 C00E C00H C00L 0.34(18) . . . . ?
C00T C00G C00I C011 -1.4(3) . . . . ?
C00D C00G C00I C011 176.90(16) . . . . ?
C00T C00G C00I C00P -179.39(16) . . . . ?
C00D C00G C00I C00P -1.09(19) . . . . ?
C007 N004 C00J C00K 2.02(18) . . . . ?
C00N N004 C00J C00K -177.99(15) . . . . ?
C007 N004 C00J C00V -176.59(16) . . . . ?
C00N N004 C00J C00V 3.4(3) . . . . ?
N004 C00J C00K N006 -0.63(18) . . . . ?
C00V C00J C00K N006 177.91(16) . . . . ?
N004 C00J C00K C00X 177.52(16) . . . . ?
C00V C00J C00K C00X -3.9(3) . . . . ?
C007 N006 C00K C00J -0.97(18) . . . . ?
C00O N006 C00K C00J -179.84(15) . . . . ?
C007 N006 C00K C00X -179.19(16) . . . . ?
C00O N006 C00K C00X 1.9(3) . . . . ?
C008 C00F C00L C00H -0.26(19) . . . . ?
C015 C00H C00L C00F -178.66(18) . . . . ?
C00E C00H C00L C00F -0.05(19) . . . . ?
C00G C00D C00M C00P -0.64(19) . . . . ?
Al01 C00D C00M C00P -140.95(13) . . . . ?
Al02 C00D C00M C00P 130.10(14) . . . . ?
C007 N004 C00N C010 101.32(18) . . . . ?
C00J N004 C00N C010 -78.7(2) . . . . ?
C007 N004 C00N C012 -130.01(16) . . . . ?
C00J N004 C00N C012 50.0(2) . . . . ?
C007 N006 C00O C01A -110.00(18) . . . . ?
C00K N006 C00O C01A 68.8(2) . . . . ?
C007 N006 C00O C013 121.30(17) . . . . ?
C00K N006 C00O C013 -59.9(2) . . . . ?
C00D C00M C00P C00I 0.0(2) . . . . ?
C011 C00I C00P C00M -177.0(2) . . . . ?
C00G C00I C00P C00M 0.7(2) . . . . ?
C00H C00E C00Q C00Y 0.2(3) . . . . ?
C008 C00E C00Q C00Y -178.23(17) . . . . ?
C00B N005 C00R C017 -129.84(17) . . . . ?
C00A N005 C00R C017 55.4(2) . . . . ?
C00B N005 C00R C019 102.31(19) . . . . ?
C00A N005 C00R C019 -72.5(2) . . . . ?
C00I C00G C00T C00Z 0.8(3) . . . . ?
C00D C00G C00T C00Z -177.04(18) . . . . ?
C00E C00Q C00Y C018 -0.4(3) . . . . ?
C00G C00T C00Z C014 0.4(3) . . . . ?
C00G C00I C011 C014 0.7(3) . . . . ?
C00P C00I C011 C014 178.1(2) . . . . ?
C00I C011 C014 C00Z 0.5(3) . . . . ?
C00T C00Z C014 C011 -1.1(3) . . . . ?
C00E C00H C015 C018 -0.8(3) . . . . ?
C00L C00H C015 C018 177.69(19) . . . . ?
C00H C015 C018 C00Y 0.6(3) . . . . ?
C00Q C00Y C018 C015 0.0(3) . . . . ?
C01B C01B C01C C01D -59.4(4) 3_576 . . . ?
